data_7235734
loop_
_publ_author_name
'Mandal, Mrinmay'
'Chakraborty, Debashis'
'Ramkumar, Venkatachalam'

_publ_section_title
;
 Zr(iv) complexes containing salan-type ligands: synthesis, structural
 characterization and role as catalysts towards the polymerization of
 \e-caprolactone, rac-lactide, ethylene, homopolymerization and
 copolymerization of epoxides with CO2
;
_journal_issue 36
_journal_name_full 'RSC Advances'
_journal_page_first 28536
_journal_paper_doi 10.1039/C4RA17201A
_journal_volume 5
_journal_year 2015
_chemical_formula_moiety 'C49 H86 N2 O8 Zr2'
_chemical_formula_sum 'C49 H86 N2 O8 Zr2'
_chemical_formula_weight 1013.64
_chemical_name_systematic Zr
_chemical_properties_physical 'Air-sensitive, Moisture-sensitive'
_space_group_crystal_system monoclinic
_space_group_IT_number 14
_space_group_name_Hall '-P 2ybc'
_space_group_name_H-M_alt 'P 1 21/c 1'
_atom_sites_solution_hydrogens geom
_atom_sites_solution_primary direct
_atom_sites_solution_secondary difmap
_audit_creation_method SHELXL-2014
_audit_update_record
;
2014-07-22 deposited with the CCDC.
2015-03-09 downloaded from the CCDC.
;
_cell_angle_alpha 90
_cell_angle_beta 102.6790(10)
_cell_angle_gamma 90
_cell_formula_units_Z 4
_cell_length_a 16.8978(5)
_cell_length_b 13.4806(4)
_cell_length_c 24.3958(7)
_cell_measurement_temperature 296(2)
_cell_volume 5421.7(3)
_computing_cell_refinement 'APEXII/SAINT (Bruker, 2004)'
_computing_data_collection 'APEXII (Bruker, 2004)'
_computing_data_reduction 'SAINT/XPREP (Bruker, 2004)'
_computing_molecular_graphics 'ORTEP3 (Farrugia, 1997)'
_computing_publication_material 'SHELXL-2014 (Sheldrick, 2014)'
_computing_structure_refinement 'SHELXL-2014 (Sheldrick, 2014)'
_computing_structure_solution 'SHELXL-2014 (Sheldrick, 2014)'
_diffrn_ambient_temperature 296(2)
_diffrn_measured_fraction_theta_full 0.972
_diffrn_measured_fraction_theta_max 1.000
_diffrn_measurement_device_type 'Bruker APEXII CCD area detector'
_diffrn_measurement_method 'phi and omega scans'
_diffrn_radiation_type MoK\a
_diffrn_radiation_wavelength 0.71073
_diffrn_reflns_av_R_equivalents 0.0224
_diffrn_reflns_av_unetI/netI 0.0221
_diffrn_reflns_Laue_measured_fraction_full 0.972
_diffrn_reflns_Laue_measured_fraction_max 1.000
_diffrn_reflns_limit_h_max 20
_diffrn_reflns_limit_h_min -15
_diffrn_reflns_limit_k_max 16
_diffrn_reflns_limit_k_min -16
_diffrn_reflns_limit_l_max 25
_diffrn_reflns_limit_l_min -29
_diffrn_reflns_number 45770
_diffrn_reflns_point_group_measured_fraction_full 0.972
_diffrn_reflns_point_group_measured_fraction_max 1.000
_diffrn_reflns_theta_full 25.242
_diffrn_reflns_theta_max 25.000
_diffrn_reflns_theta_min 1.711
_diffrn_source 'fine-focus sealed tube'
_exptl_absorpt_coefficient_mu 0.432
_exptl_absorpt_correction_T_max 0.9327
_exptl_absorpt_correction_T_min 0.8905
_exptl_absorpt_correction_type multi-scan
_exptl_absorpt_process_details 'SADABS (Bruker,2004)'
_exptl_crystal_colour colourless
_exptl_crystal_density_diffrn 1.242
_exptl_crystal_density_method 'not measured'
_exptl_crystal_description rectangular
_exptl_crystal_F_000 2152
_exptl_crystal_recrystallization_method 'Re-crystallisation from solvent: toluene'
_exptl_crystal_size_max 0.25
_exptl_crystal_size_mid 0.20
_exptl_crystal_size_min 0.15
_refine_diff_density_max 1.357
_refine_diff_density_min -0.510
_refine_diff_density_rms 0.070
_refine_ls_extinction_method none
_refine_ls_goodness_of_fit_ref 0.853
_refine_ls_hydrogen_treatment constr
_refine_ls_matrix_type full
_refine_ls_number_parameters 545
_refine_ls_number_reflns 9539
_refine_ls_number_restraints 0
_refine_ls_restrained_S_all 0.853
_refine_ls_R_factor_all 0.0615
_refine_ls_R_factor_gt 0.0473
_refine_ls_shift/su_max 0.057
_refine_ls_shift/su_mean 0.055
_refine_ls_structure_factor_coef Fsqd
_refine_ls_weighting_details 'w=1/[\s^2^(Fo^2^)+(0.1120P)^2^+12.5437P] where P=(Fo^2^+2Fc^2^)/3'
_refine_ls_weighting_scheme calc
_refine_ls_wR_factor_gt 0.1374
_refine_ls_wR_factor_ref 0.1613
_reflns_Friedel_coverage 0.000
_reflns_number_gt 7833
_reflns_number_total 9539
_reflns_threshold_expression 'I > 2\s(I)'
_cod_data_source_file c4ra17201a2.cif
_cod_data_source_block Zr2
_cod_original_sg_symbol_H-M 'P 21/c'
_cod_database_code 7235734
_shelx_space_group_comment
;
The symmetry employed for this shelxl refinement is uniquely defined
by the following loop, which should always be used as a source of
symmetry information in preference to the above space-group names.
They are only intended as comments.
;
_shelxl_version_number 2014-3

loop_
_space_group_symop_operation_xyz
'x, y, z'
'-x, y+1/2, -z+1/2'
'-x, -y, -z'
'x, -y-1/2, z-1/2'

loop_
_atom_site_label
_atom_site_type_symbol
_atom_site_fract_x
_atom_site_fract_y
_atom_site_fract_z
_atom_site_U_iso_or_equiv
_atom_site_adp_type
_atom_site_occupancy
_atom_site_site_symmetry_order
_atom_site_calc_flag
_atom_site_refinement_flags_posn
_atom_site_refinement_flags_adp
C001 C 0.1977(5) 0.8642(6) 0.9336(3) 0.123(3) Uani 1 1 d . .
H00A H 0.1448 0.8938 0.9236 0.184 Uiso 1 1 calc R U
H00B H 0.2369 0.9139 0.9493 0.184 Uiso 1 1 calc R U
H00C H 0.2115 0.8364 0.9007 0.184 Uiso 1 1 calc R U
C004 C 0.2804(5) 0.7375(8) 0.9919(5) 0.216(7) Uani 1 1 d . .
H00D H 0.2907 0.7025 0.9599 0.325 Uiso 1 1 calc R U
H00E H 0.3197 0.7895 1.0022 0.325 Uiso 1 1 calc R U
H00F H 0.2842 0.6923 1.0228 0.325 Uiso 1 1 calc R U
C002 C 0.1647(12) 0.7589(15) 0.6703(7) 0.283(9) Uiso 1 1 d . .
H00G H 0.1438 0.8215 0.6546 0.424 Uiso 1 1 calc R U
H00H H 0.2195 0.7510 0.6661 0.424 Uiso 1 1 calc R U
H00I H 0.1318 0.7061 0.6511 0.424 Uiso 1 1 calc R U
C1 C 0.2499(2) 0.2069(3) 0.90494(16) 0.0449(9) Uani 1 1 d . .
C2 C 0.2785(3) 0.1630(3) 0.95804(18) 0.0539(10) Uani 1 1 d . .
C3 C 0.2199(3) 0.1340(3) 0.98717(19) 0.0592(12) Uani 1 1 d . .
H3 H 0.2376 0.1079 1.0230 0.071 Uiso 1 1 calc R U
C4 C 0.1377(3) 0.1417(3) 0.96634(19) 0.0560(11) Uani 1 1 d . .
C5 C 0.1114(3) 0.1782(3) 0.91233(18) 0.0482(9) Uani 1 1 d . .
H5 H 0.0561 0.1818 0.8966 0.058 Uiso 1 1 calc R U
C6 C 0.1665(2) 0.2095(3) 0.88140(16) 0.0419(8) Uani 1 1 d . .
C7 C 0.1369(2) 0.2346(3) 0.82031(16) 0.0446(9) Uani 1 1 d . .
H7A H 0.1611 0.1883 0.7983 0.053 Uiso 1 1 calc R U
H7B H 0.0787 0.2245 0.8104 0.053 Uiso 1 1 calc R U
C8 C 0.1046(4) 0.3592(3) 0.74623(18) 0.0777(17) Uani 1 1 d . .
H8 H 0.0526 0.3411 0.7550 0.093 Uiso 1 1 calc R U
C9 C 0.0947(4) 0.3002(4) 0.69736(19) 0.0733(15) Uani 1 1 d . .
H9A H 0.0727 0.2365 0.7049 0.088 Uiso 1 1 calc R U
H9B H 0.1477 0.2884 0.6894 0.088 Uiso 1 1 calc R U
C10 C 0.0416(4) 0.3429(4) 0.6470(2) 0.0870(19) Uani 1 1 d . .
H10A H -0.0099 0.3083 0.6411 0.104 Uiso 1 1 calc R U
H10B H 0.0653 0.3270 0.6152 0.104 Uiso 1 1 calc R U
C11 C 0.0240(3) 0.4500(4) 0.64439(18) 0.0695(14) Uani 1 1 d . .
H11A H -0.0321 0.4584 0.6247 0.083 Uiso 1 1 calc R U
H11B H 0.0573 0.4805 0.6214 0.083 Uiso 1 1 calc R U
C12 C 0.0357(4) 0.5069(4) 0.69721(19) 0.0841(18) Uani 1 1 d . .
H12A H 0.0561 0.5723 0.6909 0.101 Uiso 1 1 calc R U
H12B H -0.0166 0.5156 0.7068 0.101 Uiso 1 1 calc R U
C13 C 0.0898(3) 0.4628(3) 0.74356(17) 0.0573(11) Uani 1 1 d . .
H13 H 0.1398 0.4813 0.7320 0.069 Uiso 1 1 calc R U
C14 C 0.0513(2) 0.5707(3) 0.81496(16) 0.0435(9) Uani 1 1 d . .
H14A H -0.0011 0.5386 0.8035 0.052 Uiso 1 1 calc R U
H14B H 0.0502 0.6298 0.7921 0.052 Uiso 1 1 calc R U
C15 C 0.0619(2) 0.6021(3) 0.87494(17) 0.0456(9) Uani 1 1 d . .
C16 C -0.0012(3) 0.5873(3) 0.9021(2) 0.0617(12) Uani 1 1 d . .
H16 H -0.0458 0.5498 0.8847 0.074 Uiso 1 1 calc R U
C17 C 0.0011(4) 0.6271(4) 0.9543(2) 0.0744(16) Uani 1 1 d . .
C18 C 0.0667(4) 0.6849(4) 0.9776(2) 0.0785(18) Uani 1 1 d . .
H18 H 0.0680 0.7126 1.0127 0.094 Uiso 1 1 calc R U
C19 C 0.1324(3) 0.7053(4) 0.95242(17) 0.0642(13) Uani 1 1 d . .
C20 C 0.1303(3) 0.6570(3) 0.90071(16) 0.0481(10) Uani 1 1 d . .
C21 C 0.3693(3) 0.1402(4) 0.9812(2) 0.0744(15) Uani 1 1 d . .
C22 C 0.4216(4) 0.2337(5) 0.9891(3) 0.108(2) Uani 1 1 d . .
H22A H 0.4041 0.2771 1.0153 0.162 Uiso 1 1 calc R U
H22B H 0.4773 0.2159 1.0033 0.162 Uiso 1 1 calc R U
H22C H 0.4161 0.2669 0.9537 0.162 Uiso 1 1 calc R U
C23 C 0.3982(4) 0.0724(5) 0.9394(3) 0.103(2) Uani 1 1 d . .
H23A H 0.3658 0.0132 0.9340 0.154 Uiso 1 1 calc R U
H23B H 0.3928 0.1063 0.9042 0.154 Uiso 1 1 calc R U
H23C H 0.4540 0.0552 0.9538 0.154 Uiso 1 1 calc R U
C24 C 0.3838(4) 0.0856(5) 1.0375(3) 0.101(2) Uani 1 1 d . .
H24A H 0.3662 0.1264 1.0647 0.152 Uiso 1 1 calc R U
H24B H 0.3537 0.0246 1.0330 0.152 Uiso 1 1 calc R U
H24C H 0.4405 0.0714 1.0500 0.152 Uiso 1 1 calc R U
C25 C 0.0782(4) 0.1079(4) 1.0003(2) 0.0824(17) Uani 1 1 d . .
H25A H 0.1071 0.0850 1.0364 0.124 Uiso 1 1 calc R U
H25B H 0.0437 0.1623 1.0051 0.124 Uiso 1 1 calc R U
H25C H 0.0457 0.0548 0.9809 0.124 Uiso 1 1 calc R U
C26 C -0.0687(5) 0.6112(5) 0.9842(3) 0.116(3) Uani 1 1 d . .
H26A H -0.1089 0.5690 0.9617 0.174 Uiso 1 1 calc R U
H26B H -0.0483 0.5806 1.0200 0.174 Uiso 1 1 calc R U
H26C H -0.0927 0.6740 0.9896 0.174 Uiso 1 1 calc R U
C27 C 0.1976(4) 0.7812(5) 0.9776(2) 0.088(2) Uani 1 1 d . .
C28 C 0.1803(7) 0.8365(7) 1.0273(4) 0.163(4) Uani 1 1 d . .
H28A H 0.1268 0.8644 1.0176 0.245 Uiso 1 1 calc R U
H28B H 0.1838 0.7916 1.0583 0.245 Uiso 1 1 calc R U
H28C H 0.2193 0.8888 1.0378 0.245 Uiso 1 1 calc R U
C31 C 0.1198(2) 0.4113(3) 0.83659(15) 0.0372(8) Uani 1 1 d . .
H31A H 0.1549 0.4212 0.8734 0.045 Uiso 1 1 calc R U
H31B H 0.0667 0.3906 0.8412 0.045 Uiso 1 1 calc R U
C32 C 0.3240(3) 0.5174(4) 0.72103(19) 0.0672(13) Uani 1 1 d . .
H32 H 0.3250 0.5900 0.7231 0.081 Uiso 1 1 calc R U
C33 C 0.2699(4) 0.4932(6) 0.6657(2) 0.094(2) Uani 1 1 d . .
H33A H 0.2945 0.5155 0.6360 0.141 Uiso 1 1 calc R U
H33B H 0.2617 0.4228 0.6628 0.141 Uiso 1 1 calc R U
H33C H 0.2186 0.5258 0.6627 0.141 Uiso 1 1 calc R U
C34 C 0.4083(4) 0.4876(6) 0.7270(3) 0.103(2) Uani 1 1 d . .
H34A H 0.4280 0.5109 0.6953 0.155 Uiso 1 1 calc R U
H34B H 0.4404 0.5158 0.7608 0.155 Uiso 1 1 calc R U
H34C H 0.4122 0.4166 0.7290 0.155 Uiso 1 1 calc R U
C35 C 0.1633(8) 0.7567(5) 0.7210(3) 0.158(5) Uani 1 1 d . .
H35 H 0.1057 0.7394 0.7150 0.190 Uiso 1 1 calc R U
C37 C 0.1577(6) 0.8446(5) 0.7536(4) 0.145(4) Uani 1 1 d . .
H37A H 0.1380 0.8988 0.7288 0.217 Uiso 1 1 calc R U
H37B H 0.1210 0.8328 0.7779 0.217 Uiso 1 1 calc R U
H37C H 0.2104 0.8608 0.7759 0.217 Uiso 1 1 calc R U
C38 C 0.4083(4) 0.7453(5) 0.8478(5) 0.134(3) Uani 1 1 d . .
H38 H 0.4197 0.7405 0.8889 0.160 Uiso 1 1 calc R U
C39 C 0.4834(5) 0.7108(8) 0.8392(5) 0.172(5) Uani 1 1 d . .
H39A H 0.5234 0.7623 0.8488 0.258 Uiso 1 1 calc R U
H39B H 0.5001 0.6539 0.8625 0.258 Uiso 1 1 calc R U
H39C H 0.4779 0.6928 0.8005 0.258 Uiso 1 1 calc R U
C40 C 0.3886(5) 0.8449(6) 0.8426(6) 0.179(6) Uani 1 1 d . .
H40A H 0.4372 0.8839 0.8522 0.269 Uiso 1 1 calc R U
H40B H 0.3613 0.8587 0.8045 0.269 Uiso 1 1 calc R U
H40C H 0.3536 0.8612 0.8674 0.269 Uiso 1 1 calc R U
C41 C 0.3247(3) 0.4693(7) 0.93062(19) 0.103(2) Uani 1 1 d . .
H41 H 0.3471 0.4020 0.9328 0.123 Uiso 1 1 calc R U
C42 C 0.3985(3) 0.5231(6) 0.9474(2) 0.100(2) Uani 1 1 d . .
H42A H 0.4180 0.5171 0.9873 0.150 Uiso 1 1 calc R U
H42B H 0.4381 0.4967 0.9286 0.150 Uiso 1 1 calc R U
H42C H 0.3891 0.5918 0.9377 0.150 Uiso 1 1 calc R U
C43 C 0.2681(3) 0.4562(5) 0.96723(18) 0.0751(15) Uani 1 1 d . .
H43A H 0.2224 0.4179 0.9481 0.113 Uiso 1 1 calc R U
H43B H 0.2947 0.4220 1.0008 0.113 Uiso 1 1 calc R U
H43C H 0.2498 0.5199 0.9770 0.113 Uiso 1 1 calc R U
C44 C 0.5110(4) 0.3331(6) 0.8520(6) 0.157(5) Uani 1 1 d . .
H44 H 0.5139 0.3409 0.8125 0.188 Uiso 1 1 calc R U
C45 C 0.5632(4) 0.4079(7) 0.8673(5) 0.155(4) Uani 1 1 d . .
H45A H 0.6177 0.3827 0.8748 0.233 Uiso 1 1 calc R U
H45B H 0.5564 0.4557 0.8375 0.233 Uiso 1 1 calc R U
H45C H 0.5530 0.4388 0.9005 0.233 Uiso 1 1 calc R U
C46 C 0.5322(4) 0.2308(6) 0.8511(4) 0.134(3) Uani 1 1 d . .
H46A H 0.4840 0.1920 0.8386 0.201 Uiso 1 1 calc R U
H46B H 0.5679 0.2214 0.8258 0.201 Uiso 1 1 calc R U
H46C H 0.5591 0.2102 0.8882 0.201 Uiso 1 1 calc R U
C47 C 0.3128(6) 0.1801(5) 0.7233(3) 0.123(3) Uani 1 1 d . .
H47 H 0.3711 0.1910 0.7270 0.148 Uiso 1 1 calc R U
C48 C 0.3169(9) 0.0907(6) 0.7524(5) 0.203(6) Uani 1 1 d . .
H48A H 0.3289 0.0379 0.7291 0.304 Uiso 1 1 calc R U
H48B H 0.3588 0.0945 0.7860 0.304 Uiso 1 1 calc R U
H48C H 0.2658 0.0781 0.7621 0.304 Uiso 1 1 calc R U
C49 C 0.2878(6) 0.1856(7) 0.6624(3) 0.138(3) Uani 1 1 d . .
H49A H 0.3020 0.1251 0.6462 0.206 Uiso 1 1 calc R U
H49B H 0.2301 0.1952 0.6517 0.206 Uiso 1 1 calc R U
H49C H 0.3147 0.2403 0.6490 0.206 Uiso 1 1 calc R U
N1 N 0.1546(2) 0.3378(2) 0.80368(12) 0.0394(7) Uani 1 1 d . .
N2 N 0.11419(17) 0.5024(2) 0.80217(11) 0.0353(6) Uani 1 1 d . .
O1 O 0.28923(15) 0.4850(2) 0.76769(10) 0.0434(6) Uani 1 1 d . .
O2 O 0.34476(19) 0.6775(2) 0.83544(14) 0.0629(8) Uani 1 1 d . .
O3 O 0.19088(19) 0.6728(2) 0.75120(12) 0.0575(7) Uani 1 1 d . .
O4 O 0.19114(16) 0.6638(2) 0.87378(12) 0.0535(7) Uani 1 1 d . .
O5 O 0.28850(15) 0.4720(2) 0.87149(10) 0.0436(6) Uani 1 1 d . .
O6 O 0.42832(18) 0.3523(2) 0.83899(15) 0.0638(8) Uani 1 1 d . .
O7 O 0.29993(17) 0.2452(2) 0.87439(13) 0.0563(7) Uani 1 1 d . .
O8 O 0.2959(2) 0.2628(2) 0.75202(13) 0.0621(8) Uani 1 1 d . .
Zr1 Zr 0.31217(2) 0.34970(3) 0.81755(2) 0.04310(14) Uani 1 1 d . .
Zr2 Zr 0.24737(2) 0.60024(3) 0.81773(2) 0.04011(13) Uani 1 1 d . .

loop_
_atom_site_aniso_label
_atom_site_aniso_U_11
_atom_site_aniso_U_22
_atom_site_aniso_U_33
_atom_site_aniso_U_23
_atom_site_aniso_U_13
_atom_site_aniso_U_12
C001 0.124(6) 0.108(6) 0.122(6) -0.055(5) -0.005(5) -0.024(5)
C004 0.142(7) 0.168(9) 0.265(12) -0.141(9) -0.119(8) 0.089(7)
C1 0.053(2) 0.037(2) 0.048(2) 0.0077(17) 0.0195(17) 0.0097(17)
C2 0.063(3) 0.045(2) 0.054(2) 0.0083(19) 0.014(2) 0.017(2)
C3 0.083(3) 0.049(2) 0.048(2) 0.014(2) 0.021(2) 0.016(2)
C4 0.079(3) 0.042(2) 0.057(3) 0.009(2) 0.036(2) 0.016(2)
C5 0.055(2) 0.0347(19) 0.060(2) 0.0027(18) 0.0225(19) 0.0084(17)
C6 0.052(2) 0.0301(18) 0.046(2) 0.0028(16) 0.0165(17) 0.0038(16)
C7 0.054(2) 0.0336(19) 0.046(2) 0.0005(16) 0.0111(17) 0.0006(17)
C8 0.143(5) 0.046(3) 0.034(2) -0.0017(19) -0.004(3) 0.021(3)
C9 0.100(4) 0.050(3) 0.056(3) -0.020(2) -0.014(3) 0.011(3)
C10 0.151(6) 0.057(3) 0.040(2) -0.011(2) -0.007(3) -0.004(3)
C11 0.093(4) 0.062(3) 0.041(2) -0.005(2) -0.013(2) 0.000(3)
C12 0.140(5) 0.051(3) 0.042(2) -0.004(2) -0.021(3) 0.020(3)
C13 0.078(3) 0.045(2) 0.039(2) -0.0100(18) -0.0086(19) 0.011(2)
C14 0.0402(19) 0.043(2) 0.047(2) -0.0024(17) 0.0082(16) 0.0070(16)
C15 0.054(2) 0.039(2) 0.047(2) 0.0060(17) 0.0179(18) 0.0176(17)
C16 0.076(3) 0.044(2) 0.075(3) 0.013(2) 0.039(3) 0.021(2)
C17 0.113(5) 0.052(3) 0.075(3) 0.019(3) 0.056(3) 0.034(3)
C18 0.130(5) 0.070(3) 0.041(2) 0.008(2) 0.031(3) 0.053(4)
C19 0.087(3) 0.064(3) 0.038(2) -0.004(2) 0.006(2) 0.038(3)
C20 0.054(2) 0.048(2) 0.0384(19) -0.0045(17) 0.0031(17) 0.0226(19)
C21 0.069(3) 0.070(3) 0.078(3) 0.025(3) 0.002(3) 0.024(3)
C22 0.073(4) 0.103(5) 0.129(6) 0.039(4) -0.021(4) 0.002(4)
C23 0.087(4) 0.111(5) 0.113(5) 0.022(4) 0.029(4) 0.054(4)
C24 0.105(5) 0.105(5) 0.083(4) 0.035(4) -0.005(3) 0.030(4)
C25 0.107(4) 0.077(4) 0.082(4) 0.024(3) 0.060(3) 0.023(3)
C26 0.175(7) 0.081(4) 0.129(6) 0.031(4) 0.114(6) 0.042(4)
C27 0.093(4) 0.093(4) 0.060(3) -0.039(3) -0.020(3) 0.041(3)
C28 0.223(11) 0.153(8) 0.113(6) -0.090(6) 0.036(7) 0.005(8)
C31 0.0390(18) 0.0385(19) 0.0348(18) 0.0003(15) 0.0096(14) 0.0023(15)
C32 0.080(3) 0.080(3) 0.052(3) 0.009(2) 0.037(2) -0.005(3)
C33 0.107(4) 0.134(6) 0.049(3) 0.001(3) 0.035(3) -0.020(4)
C34 0.083(4) 0.142(6) 0.101(5) 0.031(4) 0.057(4) 0.005(4)
C35 0.302(14) 0.062(4) 0.088(5) 0.022(4) -0.006(7) 0.016(6)
C37 0.185(9) 0.074(5) 0.191(10) 0.020(5) 0.077(8) 0.045(5)
C38 0.063(4) 0.083(5) 0.258(11) -0.049(6) 0.040(5) -0.030(3)
C39 0.083(5) 0.154(9) 0.294(14) -0.073(9) 0.074(7) -0.037(5)
C40 0.109(6) 0.073(5) 0.344(17) -0.041(7) 0.024(8) -0.035(4)
C41 0.070(3) 0.200(8) 0.033(2) -0.005(3) -0.002(2) -0.010(4)
C42 0.071(4) 0.156(7) 0.061(3) -0.023(4) -0.012(3) -0.003(4)
C43 0.093(4) 0.097(4) 0.034(2) -0.003(2) 0.011(2) 0.017(3)
C44 0.043(3) 0.086(5) 0.336(15) 0.003(7) 0.031(5) 0.010(3)
C45 0.061(4) 0.137(8) 0.254(12) -0.020(8) 0.002(6) 0.002(5)
C46 0.076(4) 0.116(6) 0.211(9) -0.008(6) 0.034(5) 0.043(4)
C47 0.215(9) 0.073(4) 0.095(5) -0.019(4) 0.063(5) 0.042(5)
C48 0.40(2) 0.060(5) 0.169(10) -0.010(5) 0.113(11) 0.042(8)
C49 0.172(8) 0.129(7) 0.113(6) -0.051(6) 0.035(6) 0.022(6)
N1 0.0557(19) 0.0301(15) 0.0356(15) 0.0022(12) 0.0168(13) 0.0074(13)
N2 0.0399(15) 0.0358(15) 0.0290(14) -0.0018(12) 0.0052(11) 0.0037(12)
O1 0.0515(15) 0.0440(15) 0.0388(13) -0.0017(11) 0.0188(11) -0.0007(12)
O2 0.0517(17) 0.0570(18) 0.078(2) -0.0162(16) 0.0101(15) -0.0143(15)
O3 0.0689(19) 0.0458(16) 0.0536(17) 0.0043(14) 0.0044(14) 0.0023(14)
O4 0.0431(15) 0.0616(18) 0.0531(16) -0.0235(14) 0.0046(12) 0.0072(13)
O5 0.0415(14) 0.0555(16) 0.0329(13) -0.0012(12) 0.0062(10) 0.0057(12)
O6 0.0438(16) 0.066(2) 0.087(2) 0.0074(17) 0.0268(15) 0.0091(14)
O7 0.0484(16) 0.0577(18) 0.0657(18) 0.0185(15) 0.0192(14) 0.0104(14)
O8 0.076(2) 0.0511(17) 0.0660(19) -0.0095(15) 0.0315(16) 0.0065(15)
Zr1 0.0418(2) 0.0413(2) 0.0503(2) 0.00249(16) 0.01901(17) 0.00620(15)
Zr2 0.0388(2) 0.0385(2) 0.0417(2) -0.00865(15) 0.00598(15) 0.00004(14)

loop_
_atom_type_symbol
_atom_type_description
_atom_type_scat_dispersion_real
_atom_type_scat_dispersion_imag
_atom_type_scat_source
C C 0.0033 0.0016 'International Tables Vol C Tables 4.2.6.8 and 6.1.1.4'
H H 0.0000 0.0000 'International Tables Vol C Tables 4.2.6.8 and 6.1.1.4'
N N 0.0061 0.0033 'International Tables Vol C Tables 4.2.6.8 and 6.1.1.4'
O O 0.0106 0.0060 'International Tables Vol C Tables 4.2.6.8 and 6.1.1.4'
Zr Zr -2.9673 0.5597 'International Tables Vol C Tables 4.2.6.8 and 6.1.1.4'

loop_
_geom_angle_atom_site_label_1
_geom_angle_atom_site_label_2
_geom_angle_atom_site_label_3
_geom_angle
C27 C001 H00A 109.5
C27 C001 H00B 109.5
H00A C001 H00B 109.5
C27 C001 H00C 109.5
H00A C001 H00C 109.5
H00B C001 H00C 109.5
C27 C004 H00D 109.4
C27 C004 H00E 109.4
H00D C004 H00E 109.5
C27 C004 H00F 109.6
H00D C004 H00F 109.5
H00E C004 H00F 109.5
C35 C002 H00G 109.7
C35 C002 H00H 107.9
H00G C002 H00H 109.5
C35 C002 H00I 110.7
H00G C002 H00I 109.5
H00H C002 H00I 109.5
O7 C1 C2 122.7(4)
O7 C1 C6 117.4(3)
C2 C1 C6 119.9(4)
C1 C2 C3 116.6(4)
C1 C2 C21 122.1(4)
C3 C2 C21 121.1(4)
C4 C3 C2 124.3(4)
C4 C3 H3 117.9
C2 C3 H3 117.9
C5 C4 C3 117.8(4)
C5 C4 C25 121.0(5)
C3 C4 C25 121.1(4)
C4 C5 C6 120.7(4)
C4 C5 H5 119.6
C6 C5 H5 119.6
C5 C6 C1 120.3(4)
C5 C6 C7 119.4(4)
C1 C6 C7 119.9(3)
N1 C7 C6 115.8(3)
N1 C7 H7A 108.3
C6 C7 H7A 108.3
N1 C7 H7B 108.3
C6 C7 H7B 108.3
H7A C7 H7B 107.4
C13 C8 C9 121.9(4)
C13 C8 N1 106.9(3)
C9 C8 N1 128.3(4)
C13 C8 H8 95.6
C9 C8 H8 95.6
N1 C8 H8 95.6
C8 C9 C10 115.0(4)
C8 C9 H9A 108.5
C10 C9 H9A 108.5
C8 C9 H9B 108.5
C10 C9 H9B 108.5
H9A C9 H9B 107.5
C9 C10 C11 120.0(4)
C9 C10 H10A 107.3
C11 C10 H10A 107.3
C9 C10 H10B 107.3
C11 C10 H10B 107.3
H10A C10 H10B 106.9
C10 C11 C12 119.0(4)
C10 C11 H11A 107.5
C12 C11 H11A 107.5
C10 C11 H11B 107.6
C12 C11 H11B 107.6
H11A C11 H11B 107.0
C13 C12 C11 114.7(4)
C13 C12 H12A 108.6
C11 C12 H12A 108.6
C13 C12 H12B 108.6
C11 C12 H12B 108.6
H12A C12 H12B 107.6
C8 C13 C12 121.7(4)
C8 C13 N2 107.4(3)
C12 C13 N2 127.3(4)
C8 C13 H13 96.3
C12 C13 H13 96.3
N2 C13 H13 96.3
N2 C14 C15 116.3(3)
N2 C14 H14A 108.2
C15 C14 H14A 108.2
N2 C14 H14B 108.2
C15 C14 H14B 108.2
H14A C14 H14B 107.4
C16 C15 C20 120.4(4)
C16 C15 C14 119.2(4)
C20 C15 C14 119.9(4)
C17 C16 C15 121.2(5)
C17 C16 H16 119.4
C15 C16 H16 119.4
C18 C17 C16 117.5(5)
C18 C17 C26 121.3(6)
C16 C17 C26 121.2(7)
C17 C18 C19 124.9(5)
C17 C18 H18 117.6
C19 C18 H18 117.5
C18 C19 C20 115.6(5)
C18 C19 C27 121.4(5)
C20 C19 C27 122.8(5)
O4 C20 C15 117.6(3)
O4 C20 C19 122.3(4)
C15 C20 C19 120.1(4)
C23 C21 C22 108.5(6)
C23 C21 C2 108.2(5)
C22 C21 C2 112.4(4)
C23 C21 C24 107.5(5)
C22 C21 C24 108.1(5)
C2 C21 C24 112.0(5)
C21 C22 H22A 109.5
C21 C22 H22B 109.5
H22A C22 H22B 109.5
C21 C22 H22C 109.5
H22A C22 H22C 109.5
H22B C22 H22C 109.5
C21 C23 H23A 109.5
C21 C23 H23B 109.5
H23A C23 H23B 109.5
C21 C23 H23C 109.5
H23A C23 H23C 109.5
H23B C23 H23C 109.5
C21 C24 H24A 109.5
C21 C24 H24B 109.4
H24A C24 H24B 109.5
C21 C24 H24C 109.5
H24A C24 H24C 109.5
H24B C24 H24C 109.5
C4 C25 H25A 109.4
C4 C25 H25B 109.5
H25A C25 H25B 109.5
C4 C25 H25C 109.5
H25A C25 H25C 109.5
H25B C25 H25C 109.5
C17 C26 H26A 109.4
C17 C26 H26B 109.5
H26A C26 H26B 109.5
C17 C26 H26C 109.5
H26A C26 H26C 109.5
H26B C26 H26C 109.5
C004 C27 C28 110.2(6)
C004 C27 C001 107.7(8)
C28 C27 C001 103.3(6)
C004 C27 C19 112.7(5)
C28 C27 C19 113.9(7)
C001 C27 C19 108.4(4)
C27 C28 H28A 109.4
C27 C28 H28B 109.5
H28A C28 H28B 109.5
C27 C28 H28C 109.5
H28A C28 H28C 109.5
H28B C28 H28C 109.5
N1 C31 N2 103.4(3)
N1 C31 H31A 111.1
N2 C31 H31A 111.1
N1 C31 H31B 111.1
N2 C31 H31B 111.1
H31A C31 H31B 109.0
O1 C32 C34 113.1(4)
O1 C32 C33 111.6(4)
C34 C32 C33 115.0(5)
O1 C32 H32 105.3
C34 C32 H32 105.4
C33 C32 H32 105.4
C32 C33 H33A 109.5
C32 C33 H33B 109.5
H33A C33 H33B 109.5
C32 C33 H33C 109.5
H33A C33 H33C 109.5
H33B C33 H33C 109.5
C32 C34 H34A 109.5
C32 C34 H34B 109.5
H34A C34 H34B 109.5
C32 C34 H34C 109.5
H34A C34 H34C 109.5
H34B C34 H34C 109.5
O3 C35 C002 118.4(13)
O3 C35 C37 115.8(7)
C002 C35 C37 123.1(12)
O3 C35 H35 95.8
C002 C35 H35 94.4
C37 C35 H35 95.9
C35 C37 H37A 109.5
C35 C37 H37B 109.6
H37A C37 H37B 109.5
C35 C37 H37C 109.3
H37A C37 H37C 109.5
H37B C37 H37C 109.5
O2 C38 C40 117.3(6)
O2 C38 C39 115.3(6)
C40 C38 C39 120.9(8)
O2 C38 H38 98.5
C40 C38 H38 98.5
C39 C38 H38 98.5
C38 C39 H39A 109.5
C38 C39 H39B 109.5
H39A C39 H39B 109.5
C38 C39 H39C 109.5
H39A C39 H39C 109.5
H39B C39 H39C 109.5
C38 C40 H40A 109.5
C38 C40 H40B 109.5
H40A C40 H40B 109.5
C38 C40 H40C 109.5
H40A C40 H40C 109.5
H40B C40 H40C 109.5
C42 C41 O5 115.4(5)
C42 C41 C43 122.5(5)
O5 C41 C43 115.3(4)
C42 C41 H41 98.7
O5 C41 H41 98.7
C43 C41 H41 98.8
C41 C42 H42A 109.5
C41 C42 H42B 109.5
H42A C42 H42B 109.5
C41 C42 H42C 109.4
H42A C42 H42C 109.5
H42B C42 H42C 109.5
C41 C43 H43A 109.5
C41 C43 H43B 109.5
H43A C43 H43B 109.5
C41 C43 H43C 109.5
H43A C43 H43C 109.5
H43B C43 H43C 109.5
C45 C44 O6 119.5(7)
C45 C44 C46 125.4(7)
O6 C44 C46 114.9(6)
C45 C44 H44 91.2
O6 C44 H44 91.2
C46 C44 H44 91.2
C44 C45 H45A 109.5
C44 C45 H45B 109.5
H45A C45 H45B 109.5
C44 C45 H45C 109.5
H45A C45 H45C 109.5
H45B C45 H45C 109.5
C44 C46 H46A 109.5
C44 C46 H46B 109.5
H46A C46 H46B 109.5
C44 C46 H46C 109.5
H46A C46 H46C 109.5
H46B C46 H46C 109.5
O8 C47 C48 115.7(6)
O8 C47 C49 115.5(6)
C48 C47 C49 122.4(8)
O8 C47 H47 98.5
C48 C47 H47 98.4
C49 C47 H47 98.5
C47 C48 H48A 109.5
C47 C48 H48B 109.5
H48A C48 H48B 109.5
C47 C48 H48C 109.4
H48A C48 H48C 109.5
H48B C48 H48C 109.5
C47 C49 H49A 109.5
C47 C49 H49B 109.5
H49A C49 H49B 109.5
C47 C49 H49C 109.5
H49A C49 H49C 109.5
H49B C49 H49C 109.5
C31 N1 C7 110.4(3)
C31 N1 C8 99.7(3)
C7 N1 C8 109.1(3)
C31 N1 Zr1 113.9(2)
C7 N1 Zr1 106.3(2)
C8 N1 Zr1 117.3(3)
C31 N2 C13 102.5(3)
C31 N2 C14 110.7(3)
C13 N2 C14 111.1(3)
C31 N2 Zr2 113.5(2)
C13 N2 Zr2 112.0(3)
C14 N2 Zr2 107.1(2)
C32 O1 Zr1 129.3(3)
C32 O1 Zr2 117.3(3)
Zr1 O1 Zr2 108.82(10)
C38 O2 Zr2 171.8(4)
C35 O3 Zr2 154.6(4)
C20 O4 Zr2 146.0(3)
C41 O5 Zr2 129.0(4)
C41 O5 Zr1 119.2(4)
Zr2 O5 Zr1 108.00(10)
C44 O6 Zr1 168.0(4)
C1 O7 Zr1 145.0(2)
C47 O8 Zr1 153.2(4)
O6 Zr1 O8 100.72(14)
O6 Zr1 O7 94.50(13)
O8 Zr1 O7 97.28(14)
O6 Zr1 O1 100.54(12)
O8 Zr1 O1 93.96(12)
O7 Zr1 O1 159.21(10)
O6 Zr1 O5 97.63(12)
O8 Zr1 O5 158.13(12)
O7 Zr1 O5 93.01(11)
O1 Zr1 O5 70.94(9)
O6 Zr1 N1 171.48(12)
O8 Zr1 N1 84.31(12)
O7 Zr1 N1 77.94(10)
O1 Zr1 N1 85.86(9)
O5 Zr1 N1 79.03(9)
O6 Zr1 Zr2 106.25(10)
O8 Zr1 Zr2 125.70(10)
O7 Zr1 Zr2 125.79(9)
O1 Zr1 Zr2 35.66(6)
O5 Zr1 Zr2 35.90(7)
N1 Zr1 Zr2 75.70(6)
O2 Zr2 O3 98.85(14)
O2 Zr2 O4 97.19(13)
O3 Zr2 O4 97.66(13)
O2 Zr2 O5 98.64(12)
O3 Zr2 O5 157.75(11)
O4 Zr2 O5 93.68(11)
O2 Zr2 O1 98.34(12)
O3 Zr2 O1 92.93(11)
O4 Zr2 O1 159.61(12)
O5 Zr2 O1 70.99(9)
O2 Zr2 N2 174.92(12)
O3 Zr2 N2 83.22(11)
O4 Zr2 N2 77.90(10)
O5 Zr2 N2 80.52(9)
O1 Zr2 N2 86.15(9)
O2 Zr2 Zr1 105.52(10)
O3 Zr2 Zr1 124.72(9)
O4 Zr2 Zr1 126.55(9)
O5 Zr2 Zr1 36.10(7)
O1 Zr2 Zr1 35.52(7)
N2 Zr2 Zr1 76.78(6)

loop_
_geom_bond_atom_site_label_1
_geom_bond_atom_site_label_2
_geom_bond_distance
C001 C27 1.550(10)
C001 H00A 0.9600
C001 H00B 0.9600
C001 H00C 0.9600
C004 C27 1.487(9)
C004 H00D 0.9600
C004 H00E 0.9600
C004 H00F 0.9600
C002 C35 1.242(17)
C002 H00G 0.9600
C002 H00H 0.9600
C002 H00I 0.9600
C1 O7 1.346(5)
C1 C2 1.410(6)
C1 C6 1.400(6)
C2 C3 1.395(7)
C2 C21 1.546(6)
C3 C4 1.373(7)
C3 H3 0.9300
C4 C5 1.386(6)
C4 C25 1.507(7)
C5 C6 1.387(6)
C5 H5 0.9300
C6 C7 1.503(5)
C7 N1 1.497(5)
C7 H7A 0.9700
C7 H7B 0.9700
C8 C13 1.418(6)
C8 C9 1.412(6)
C8 N1 1.498(5)
C8 H8 0.9800
C9 C10 1.471(7)
C9 H9A 0.9700
C9 H9B 0.9700
C10 C11 1.473(7)
C10 H10A 0.9700
C10 H10B 0.9700
C11 C12 1.475(6)
C11 H11A 0.9700
C11 H11B 0.9700
C12 C13 1.419(6)
C12 H12A 0.9700
C12 H12B 0.9700
C13 N2 1.497(5)
C13 H13 0.9800
C14 N2 1.490(5)
C14 C15 1.496(5)
C14 H14A 0.9700
C14 H14B 0.9700
C15 C16 1.389(6)
C15 C20 1.399(6)
C16 C17 1.374(7)
C16 H16 0.9300
C17 C18 1.372(9)
C17 C26 1.532(8)
C18 C19 1.409(8)
C18 H18 0.9300
C19 C20 1.413(6)
C19 C27 1.530(8)
C20 O4 1.339(5)
C21 C23 1.526(9)
C21 C22 1.527(9)
C21 C24 1.529(7)
C22 H22A 0.9600
C22 H22B 0.9600
C22 H22C 0.9600
C23 H23A 0.9600
C23 H23B 0.9600
C23 H23C 0.9600
C24 H24A 0.9600
C24 H24B 0.9600
C24 H24C 0.9600
C25 H25A 0.9600
C25 H25B 0.9600
C25 H25C 0.9600
C26 H26A 0.9600
C26 H26B 0.9600
C26 H26C 0.9600
C27 C28 1.507(8)
C28 H28A 0.9600
C28 H28B 0.9600
C28 H28C 0.9600
C31 N1 1.476(5)
C31 N2 1.479(5)
C31 H31A 0.9700
C31 H31B 0.9700
C32 O1 1.458(5)
C32 C34 1.457(7)
C32 C33 1.491(7)
C32 H32 0.9800
C33 H33A 0.9600
C33 H33B 0.9600
C33 H33C 0.9600
C34 H34A 0.9600
C34 H34B 0.9600
C34 H34C 0.9600
C35 O3 1.373(7)
C35 C37 1.443(11)
C35 H35 0.9800
C37 H37A 0.9600
C37 H37B 0.9600
C37 H37C 0.9600
C38 O2 1.392(6)
C38 C40 1.382(11)
C38 C39 1.410(10)
C38 H38 0.9800
C39 H39A 0.9600
C39 H39B 0.9600
C39 H39C 0.9600
C40 H40A 0.9600
C40 H40B 0.9600
C40 H40C 0.9600
C41 C42 1.423(8)
C41 O5 1.438(5)
C41 C43 1.455(7)
C41 H41 0.9800
C42 H42A 0.9600
C42 H42B 0.9600
C42 H42C 0.9600
C43 H43A 0.9600
C43 H43B 0.9600
C43 H43C 0.9600
C44 C45 1.338(10)
C44 O6 1.387(7)
C44 C46 1.426(10)
C44 H44 0.9800
C45 H45A 0.9600
C45 H45B 0.9600
C45 H45C 0.9600
C46 H46A 0.9600
C46 H46B 0.9600
C46 H46C 0.9600
C47 O8 1.380(6)
C47 C48 1.392(11)
C47 C49 1.455(10)
C47 H47 0.9800
C48 H48A 0.9600
C48 H48B 0.9600
C48 H48C 0.9600
C49 H49A 0.9600
C49 H49B 0.9600
C49 H49C 0.9600
N1 Zr1 2.614(3)
N2 Zr2 2.564(3)
O1 Zr1 2.179(3)
O1 Zr2 2.187(3)
O2 Zr2 1.915(3)
O3 Zr2 1.955(3)
O4 Zr2 2.019(3)
O5 Zr2 2.189(3)
O5 Zr1 2.200(3)
O6 Zr1 1.917(3)
O7 Zr1 2.019(3)
O8 Zr1 1.952(3)
Zr1 Zr2 3.5508(5)

loop_
_geom_torsion_atom_site_label_1
_geom_torsion_atom_site_label_2
_geom_torsion_atom_site_label_3
_geom_torsion_atom_site_label_4
_geom_torsion
O7 C1 C2 C3 174.7(4)
C6 C1 C2 C3 -7.1(6)
O7 C1 C2 C21 -10.0(7)
C6 C1 C2 C21 168.2(4)
C1 C2 C3 C4 3.0(7)
C21 C2 C3 C4 -172.3(5)
C2 C3 C4 C5 1.7(7)
C2 C3 C4 C25 179.5(5)
C3 C4 C5 C6 -2.4(6)
C25 C4 C5 C6 179.8(4)
C4 C5 C6 C1 -1.6(6)
C4 C5 C6 C7 171.1(4)
O7 C1 C6 C5 -175.1(4)
C2 C1 C6 C5 6.5(6)
O7 C1 C6 C7 12.2(5)
C2 C1 C6 C7 -166.2(4)
C5 C6 C7 N1 121.8(4)
C1 C6 C7 N1 -65.3(5)
C13 C8 C9 C10 -21.2(10)
N1 C8 C9 C10 -179.4(6)
C8 C9 C10 C11 19.0(10)
C9 C10 C11 C12 -20.4(10)
C10 C11 C12 C13 21.9(9)
C9 C8 C13 C12 25.5(10)
N1 C8 C13 C12 -172.2(5)
C9 C8 C13 N2 -174.4(6)
N1 C8 C13 N2 -12.1(6)
C11 C12 C13 C8 -24.4(9)
C11 C12 C13 N2 179.7(5)
N2 C14 C15 C16 -125.4(4)
N2 C14 C15 C20 62.7(5)
C20 C15 C16 C17 1.0(6)
C14 C15 C16 C17 -170.8(4)
C15 C16 C17 C18 2.2(7)
C15 C16 C17 C26 179.7(4)
C16 C17 C18 C19 -0.9(7)
C26 C17 C18 C19 -178.4(5)
C17 C18 C19 C20 -3.5(7)
C17 C18 C19 C27 171.8(5)
C16 C15 C20 O4 176.2(4)
C14 C15 C20 O4 -12.0(5)
C16 C15 C20 C19 -5.7(6)
C14 C15 C20 C19 166.1(4)
C18 C19 C20 O4 -175.3(4)
C27 C19 C20 O4 9.4(6)
C18 C19 C20 C15 6.7(6)
C27 C19 C20 C15 -168.6(4)
C1 C2 C21 C23 -57.4(6)
C3 C2 C21 C23 117.7(5)
C1 C2 C21 C22 62.5(7)
C3 C2 C21 C22 -122.4(6)
C1 C2 C21 C24 -175.6(5)
C3 C2 C21 C24 -0.6(7)
C18 C19 C27 C004 121.3(8)
C20 C19 C27 C004 -63.7(9)
C18 C19 C27 C28 -5.2(8)
C20 C19 C27 C28 169.8(6)
C18 C19 C27 C001 -119.5(6)
C20 C19 C27 C001 55.4(6)
N2 C31 N1 C7 -159.3(3)
N2 C31 N1 C8 -44.6(4)
N2 C31 N1 Zr1 81.3(3)
C6 C7 N1 C31 -57.4(4)
C6 C7 N1 C8 -166.1(4)
C6 C7 N1 Zr1 66.5(3)
C13 C8 N1 C31 35.0(5)
C9 C8 N1 C31 -164.3(7)
C13 C8 N1 C7 150.7(4)
C9 C8 N1 C7 -48.5(8)
C13 C8 N1 Zr1 -88.4(5)
C9 C8 N1 Zr1 72.3(7)
N1 C31 N2 C13 37.9(4)
N1 C31 N2 C14 156.5(3)
N1 C31 N2 Zr2 -83.0(3)
C8 C13 N2 C31 -15.7(5)
C12 C13 N2 C31 142.9(6)
C8 C13 N2 C14 -134.0(5)
C12 C13 N2 C14 24.6(7)
C8 C13 N2 Zr2 106.3(4)
C12 C13 N2 Zr2 -95.1(6)
C15 C14 N2 C31 57.1(4)
C15 C14 N2 C13 170.3(4)
C15 C14 N2 Zr2 -67.1(4)
C34 C32 O1 Zr1 -34.7(6)
C33 C32 O1 Zr1 96.9(5)
C34 C32 O1 Zr2 118.4(5)
C33 C32 O1 Zr2 -110.0(5)
C002 C35 O3 Zr2 141.8(12)
C37 C35 O3 Zr2 -21(2)
C15 C20 O4 Zr2 -25.4(6)
C19 C20 O4 Zr2 156.5(4)
C42 C41 O5 Zr2 -59.4(7)
C43 C41 O5 Zr2 92.5(7)
C42 C41 O5 Zr1 96.0(7)
C43 C41 O5 Zr1 -112.1(6)
C45 C44 O6 Zr1 177(2)
C46 C44 O6 Zr1 -7(4)
C2 C1 O7 Zr1 -149.5(4)
C6 C1 O7 Zr1 32.2(7)
C48 C47 O8 Zr1 48.7(17)
C49 C47 O8 Zr1 -158.6(7)
